data_4325149
loop_
_publ_author_name
'Oliver Kluge'
'Katharina Grummt'
'Ralf Biedermann'
'Harald Krautscheid'

_publ_section_title
;
 Trialkylphosphine-Stabilized Copper(I) Phenylchalcogenolate Complexes -
 Crystal Structures and Copper-Chalcogenolate Bonding
;
_journal_name_full 'Inorganic Chemistry'
_journal_page_first 4742
_journal_page_last 4752
_journal_paper_doi 10.1021/ic102249g
_journal_volume 50
_journal_year 2011
_chemical_formula_moiety 'C72 H114 Cu6 P4 Se6, C5'
_chemical_formula_sum 'C72 H114 Cu6 P4 Se6'
_chemical_formula_weight 2018.56
_chemical_name_common tetrakis(triisopropylphosphino)-hexakis(copper-phenylselenolate)
_chemical_name_systematic
;
tris(\m~3~-phenylselenido)-tris(\m~2~-phenylselenido)
-tetrakis(triisopropylphosphine)-hexa-copper pentane solvate
;
_space_group_IT_number 2
_symmetry_cell_setting triclinic
_symmetry_Int_Tables_number 2
_symmetry_space_group_name_Hall '-P 1'
_symmetry_space_group_name_H-M 'P -1'
_atom_sites_solution_hydrogens geom
_atom_sites_solution_primary direct
_atom_sites_solution_secondary difmap
_audit_creation_method SHELXL-97
_cell_angle_alpha 71.435(3)
_cell_angle_beta 88.298(4)
_cell_angle_gamma 71.704(4)
_cell_formula_units_Z 4
_cell_length_a 14.9225(7)
_cell_length_b 24.3620(11)
_cell_length_c 27.1525(12)
_cell_measurement_reflns_used 46771
_cell_measurement_temperature 180(2)
_cell_measurement_theta_max 27.20
_cell_measurement_theta_min 1.41
_cell_volume 8857.3(8)
_computing_cell_refinement 'STOE X-AREA'
_computing_data_collection 'STOE X-AREA'
_computing_data_reduction 'STOE X-RED'
_computing_structure_refinement 'SHELXL-97 (Sheldrick, 1997)'
_computing_structure_solution SIR92
_diffrn_ambient_temperature 180(2)
_diffrn_detector 'image plate (34 cm diameter / schwenk)'
_diffrn_detector_area_resol_mean 6.67
_diffrn_detector_type STOE
_diffrn_measured_fraction_theta_full 0.999
_diffrn_measured_fraction_theta_max 0.999
_diffrn_measurement_details ' 294 frames, detector distance = 120 mm'
_diffrn_measurement_device '2-circle goniometer'
_diffrn_measurement_device_type 'STOE IPDS 2T'
_diffrn_measurement_method 'rotation method'
_diffrn_radiation_collimation '0.5 mm diameter, multiple pinhole'
_diffrn_radiation_monochromator 'plane graphite'
_diffrn_radiation_polarisn_norm 0
_diffrn_radiation_type 'Mo K\a'
_diffrn_radiation_wavelength 0.71073
_diffrn_reflns_av_R_equivalents 0.0991
_diffrn_reflns_av_sigmaI/netI 0.1308
_diffrn_reflns_limit_h_max 18
_diffrn_reflns_limit_h_min -18
_diffrn_reflns_limit_k_max 30
_diffrn_reflns_limit_k_min -30
_diffrn_reflns_limit_l_max 33
_diffrn_reflns_limit_l_min -33
_diffrn_reflns_number 81963
_diffrn_reflns_theta_full 26.00
_diffrn_reflns_theta_max 26.00
_diffrn_reflns_theta_min 1.41
_diffrn_source 'sealed X-ray tube, 12 x 0.4 mm long-fine focus'
_diffrn_source_current 40
_diffrn_source_power 2.00
_diffrn_source_voltage 50
_exptl_absorpt_coefficient_mu 3.989
_exptl_absorpt_correction_T_max 0.6111
_exptl_absorpt_correction_T_min 0.4063
_exptl_absorpt_correction_type integration
_exptl_absorpt_process_details 'STOE X-RED'
_exptl_crystal_colour yellow
_exptl_crystal_density_diffrn 1.514
_exptl_crystal_description block
_exptl_crystal_F_000 4056
_exptl_crystal_size_max 0.2
_exptl_crystal_size_mid 0.15
_exptl_crystal_size_min 0.1
_refine_diff_density_max 0.732
_refine_diff_density_min -0.656
_refine_diff_density_rms 0.100
_refine_ls_extinction_method none
_refine_ls_goodness_of_fit_ref 0.833
_refine_ls_hydrogen_treatment constr
_refine_ls_matrix_type full
_refine_ls_number_parameters 1672
_refine_ls_number_reflns 34780
_refine_ls_number_restraints 0
_refine_ls_restrained_S_all 0.833
_refine_ls_R_factor_all 0.1114
_refine_ls_R_factor_gt 0.0473
_refine_ls_shift/su_max 0.003
_refine_ls_shift/su_mean 0.000
_refine_ls_structure_factor_coef Fsqd
_refine_ls_weighting_details 'calc w=1/[\s^2^(Fo^2^)+(0.0290P)^2^+0.0000P] where P=(Fo^2^+2Fc^2^)/3'
_refine_ls_weighting_scheme calc
_refine_ls_wR_factor_gt 0.0837
_refine_ls_wR_factor_ref 0.0984
_reflns_number_gt 18618
_reflns_number_total 34780
_reflns_threshold_expression >2sigma(I)
_cod_data_source_file ic102249g_si_002_10.cif
_cod_data_source_block 09xpentane
_cod_original_cell_volume 8857.3(7)
_cod_database_code 4325149

loop_
_symmetry_equiv_pos_as_xyz
'x, y, z'
'-x, -y, -z'

loop_
_atom_site_label
_atom_site_type_symbol
_atom_site_fract_x
_atom_site_fract_y
_atom_site_fract_z
_atom_site_U_iso_or_equiv
_atom_site_adp_type
_atom_site_occupancy
_atom_site_symmetry_multiplicity
_atom_site_calc_flag
_atom_site_refinement_flags
_atom_site_disorder_assembly
_atom_site_disorder_group
Cu1 Cu 0.08197(7) 0.17436(4) 0.30200(3) 0.0491(2) Uani 1 1 d . A .
Cu2 Cu 0.09021(6) 0.24949(3) 0.14668(3) 0.03845(19) Uani 1 1 d . . .
Cu3 Cu 0.18397(6) 0.27957(4) 0.21317(3) 0.0416(2) Uani 1 1 d . . .
Cu4 Cu 0.22224(6) 0.23566(3) 0.07403(3) 0.03963(19) Uani 1 1 d . . .
Cu5 Cu -0.00152(5) 0.38199(3) 0.10775(3) 0.03944(19) Uani 1 1 d . . .
Cu6 Cu 0.30616(5) 0.33196(4) 0.14352(3) 0.03937(19) Uani 1 1 d . . .
Cu1Z Cu 0.22803(6) 0.80823(4) 0.20757(3) 0.0489(2) Uani 1 1 d . . .
Cu2Z Cu 0.33715(6) 0.77585(3) 0.32898(3) 0.04020(19) Uani 1 1 d . . .
Cu3Z Cu 0.44443(6) 0.68412(3) 0.29540(3) 0.04035(19) Uani 1 1 d . . .
Cu4Z Cu 0.49244(6) 0.71915(4) 0.44090(3) 0.0422(2) Uani 1 1 d . . .
Cu5Z Cu 0.37612(6) 0.61003(3) 0.38150(3) 0.04109(19) Uani 1 1 d . . .
Cu6Z Cu 0.62679(6) 0.66616(4) 0.32931(3) 0.0436(2) Uani 1 1 d . . .
Se1 Se 0.00006(5) 0.21929(3) 0.21793(3) 0.04624(17) Uani 1 1 d . . .
Se2 Se 0.18935(5) 0.23078(3) 0.30304(3) 0.04626(17) Uani 1 1 d . . .
Se3 Se 0.25949(4) 0.20393(3) 0.17156(2) 0.03360(14) Uani 1 1 d . . .
Se4 Se 0.05414(4) 0.31475(3) 0.05887(2) 0.03626(15) Uani 1 1 d . . .
Se5 Se 0.13808(5) 0.37848(3) 0.15116(3) 0.03998(16) Uani 1 1 d . . .
Se6 Se 0.30305(5) 0.31271(3) 0.06285(2) 0.03775(15) Uani 1 1 d . . .
Se1Z Se 0.22519(5) 0.85968(3) 0.27108(3) 0.04266(16) Uani 1 1 d . . .
Se2Z Se 0.30517(6) 0.70190(3) 0.24404(3) 0.0556(2) Uani 1 1 d . . .
Se3Z Se 0.49661(5) 0.76745(3) 0.30173(2) 0.03713(15) Uani 1 1 d . . .
Se4Z Se 0.36302(5) 0.69713(3) 0.40946(2) 0.03730(15) Uani 1 1 d . . .
Se5Z Se 0.53427(5) 0.58675(3) 0.35434(2) 0.03797(15) Uani 1 1 d . . .
Se6Z Se 0.63838(5) 0.65812(3) 0.42176(2) 0.03981(16) Uani 1 1 d . . .
P1 P 0.0465(2) 0.11427(12) 0.37437(8) 0.0770(7) Uani 1 1 d . . .
P2 P 0.25625(13) 0.17285(7) 0.02674(6) 0.0406(4) Uani 1 1 d . . .
P3 P -0.14663(12) 0.44728(7) 0.10305(6) 0.0367(4) Uani 1 1 d . . .
P4 P 0.43040(13) 0.33302(8) 0.18644(7) 0.0443(4) Uani 1 1 d . . .
P1Z P 0.13890(15) 0.85497(9) 0.13296(7) 0.0563(5) Uani 1 1 d . . .
P2Z P 0.47224(14) 0.78444(8) 0.48529(7) 0.0489(5) Uani 1 1 d . . .
P3Z P 0.28225(13) 0.55200(8) 0.40594(6) 0.0406(4) Uani 1 1 d . . .
P4Z P 0.76173(13) 0.64599(8) 0.29041(7) 0.0436(4) Uani 1 1 d . . .
C1 C -0.0734(5) 0.1719(3) 0.2038(3) 0.0426(16) Uani 1 1 d . . .
C2 C -0.1661(6) 0.1865(4) 0.2120(4) 0.086(3) Uani 1 1 d . . .
H2 H -0.1943 0.2187 0.2245 0.103 Uiso 1 1 calc R . .
C3 C -0.2198(6) 0.1532(5) 0.2016(5) 0.112(4) Uani 1 1 d . . .
H3 H -0.2833 0.1627 0.2084 0.134 Uiso 1 1 calc R . .
C4 C -0.1804(6) 0.1070(4) 0.1817(4) 0.076(3) Uani 1 1 d . . .
H4 H -0.2169 0.0859 0.1737 0.091 Uiso 1 1 calc R . .
C5 C -0.0877(6) 0.0927(4) 0.1740(3) 0.068(2) Uani 1 1 d . . .
H5 H -0.0592 0.0601 0.1619 0.082 Uiso 1 1 calc R . .
C6 C -0.0342(6) 0.1257(4) 0.1837(3) 0.065(2) Uani 1 1 d . . .
H6 H 0.0291 0.1164 0.1765 0.077 Uiso 1 1 calc R . .
C7 C 0.1116(5) 0.2889(3) 0.3336(2) 0.0434(16) Uani 1 1 d . . .
C8 C 0.0136(5) 0.3102(3) 0.3257(2) 0.0481(18) Uani 1 1 d . . .
H8 H -0.0163 0.2973 0.3040 0.058 Uiso 1 1 calc R . .
C9 C -0.0401(6) 0.3503(3) 0.3499(3) 0.056(2) Uani 1 1 d . . .
H9 H -0.1057 0.3653 0.3436 0.068 Uiso 1 1 calc R . .
C10 C 0.0033(6) 0.3683(3) 0.3836(3) 0.061(2) Uani 1 1 d . . .
H10 H -0.0326 0.3939 0.4011 0.074 Uiso 1 1 calc R . .
C11 C 0.1008(6) 0.3478(3) 0.3907(3) 0.062(2) Uani 1 1 d . . .
H11 H 0.1307 0.3611 0.4120 0.074 Uiso 1 1 calc R . .
C12 C 0.1541(5) 0.3080(3) 0.3668(3) 0.0527(19) Uani 1 1 d . . .
H12 H 0.2197 0.2937 0.3730 0.063 Uiso 1 1 calc R . .
C13 C 0.2651(4) 0.1244(3) 0.2168(2) 0.0374(15) Uani 1 1 d . . .
C14 C 0.3070(5) 0.1017(3) 0.2673(3) 0.0504(19) Uani 1 1 d . . .
H14 H 0.3279 0.1270 0.2803 0.060 Uiso 1 1 calc R . .
C15 C 0.3186(6) 0.0427(3) 0.2987(3) 0.060(2) Uani 1 1 d . . .
H15 H 0.3486 0.0282 0.3320 0.072 Uiso 1 1 calc R . .
C16 C 0.2852(6) 0.0047(3) 0.2804(3) 0.056(2) Uani 1 1 d . . .
H16 H 0.2926 -0.0351 0.3016 0.068 Uiso 1 1 calc R . .
C17 C 0.2414(5) 0.0262(3) 0.2313(3) 0.0489(18) Uani 1 1 d . . .
H17 H 0.2179 0.0012 0.2193 0.059 Uiso 1 1 calc R . .
C18 C 0.2322(5) 0.0857(3) 0.1990(2) 0.0409(16) Uani 1 1 d . . .
H18 H 0.2038 0.0997 0.1654 0.049 Uiso 1 1 calc R . .
C19 C -0.0600(4) 0.3048(3) 0.0349(3) 0.0402(16) Uani 1 1 d . . .
C20 C -0.1124(5) 0.2758(3) 0.0686(3) 0.0462(17) Uani 1 1 d . . .
H20 H -0.0924 0.2580 0.1039 0.055 Uiso 1 1 calc R . .
C21 C -0.1972(6) 0.2727(4) 0.0499(3) 0.064(2) Uani 1 1 d . . .
H21 H -0.2349 0.2541 0.0727 0.076 Uiso 1 1 calc R . .
C22 C -0.2235(6) 0.2981(4) -0.0033(4) 0.072(3) Uani 1 1 d . . .
H22 H -0.2787 0.2958 -0.0163 0.087 Uiso 1 1 calc R . .
C23 C -0.1699(6) 0.3258(4) -0.0358(3) 0.074(3) Uani 1 1 d . . .
H23 H -0.1892 0.3430 -0.0712 0.089 Uiso 1 1 calc R . .
C24 C -0.0853(5) 0.3294(3) -0.0180(3) 0.057(2) Uani 1 1 d . . .
H24 H -0.0476 0.3478 -0.0410 0.068 Uiso 1 1 calc R . .
C25 C 0.1132(4) 0.4432(3) 0.1815(2) 0.0340(14) Uani 1 1 d . . .
C26 C 0.0930(4) 0.4345(3) 0.2330(3) 0.0447(16) Uani 1 1 d . . .
H26 H 0.0893 0.3969 0.2541 0.054 Uiso 1 1 calc R . .
C27 C 0.0785(5) 0.4815(3) 0.2530(3) 0.056(2) Uani 1 1 d . . .
H27 H 0.0652 0.4753 0.2876 0.067 Uiso 1 1 calc R . .
C28 C 0.0833(5) 0.5372(4) 0.2229(3) 0.059(2) Uani 1 1 d . . .
H28 H 0.0741 0.5684 0.2371 0.071 Uiso 1 1 calc R . .
C29 C 0.1019(6) 0.5467(3) 0.1715(3) 0.061(2) Uani 1 1 d . . .
H29 H 0.1049 0.5846 0.1506 0.073 Uiso 1 1 calc R . .
C30 C 0.1161(5) 0.4997(3) 0.1509(3) 0.0512(18) Uani 1 1 d . . .
H30 H 0.1277 0.5064 0.1160 0.061 Uiso 1 1 calc R . .
C31 C 0.4318(5) 0.2609(3) 0.0625(3) 0.0418(16) Uani 1 1 d . . .
C32 C 0.4760(5) 0.2117(3) 0.1063(3) 0.0487(17) Uani 1 1 d . . .
H32 H 0.4445 0.2032 0.1364 0.058 Uiso 1 1 calc R . .
C33 C 0.5690(5) 0.1750(4) 0.1046(3) 0.058(2) Uani 1 1 d . . .
H33 H 0.5990 0.1415 0.1335 0.069 Uiso 1 1 calc R . .
C34 C 0.6147(6) 0.1883(4) 0.0608(4) 0.073(3) Uani 1 1 d . . .
H34 H 0.6766 0.1641 0.0601 0.087 Uiso 1 1 calc R . .
C35 C 0.5715(6) 0.2368(4) 0.0175(3) 0.068(2) Uani 1 1 d . . .
H35 H 0.6036 0.2453 -0.0124 0.081 Uiso 1 1 calc R . .
C36 C 0.4797(5) 0.2729(4) 0.0188(3) 0.0552(19) Uani 1 1 d . . .
H36 H 0.4501 0.3058 -0.0106 0.066 Uiso 1 1 calc R . .
C37 C 0.1236(7) 0.0954(4) 0.4334(3) 0.072(3) Uani 1 1 d . A .
H37 H 0.1026 0.0674 0.4624 0.087 Uiso 1 1 calc R . .
C38 C 0.2248(8) 0.0641(5) 0.4268(4) 0.116(4) Uani 1 1 d . . .
H38A H 0.2284 0.0318 0.4130 0.174 Uiso 1 1 calc R A .
H38B H 0.2607 0.0473 0.4600 0.174 Uiso 1 1 calc R . .
H38C H 0.2503 0.0932 0.4032 0.174 Uiso 1 1 calc R . .
C39 C 0.1167(9) 0.1517(5) 0.4473(4) 0.105(4) Uani 1 1 d . . .
H39A H 0.1606 0.1409 0.4766 0.157 Uiso 1 1 calc R A .
H39B H 0.0535 0.1689 0.4560 0.157 Uiso 1 1 calc R . .
H39C H 0.1315 0.1812 0.4181 0.157 Uiso 1 1 calc R . .
C40A C 0.0900(12) 0.0299(7) 0.3701(6) 0.067(5) Uiso 0.546(13) 1 d P A 1
H40A H 0.1581 0.0195 0.3656 0.080 Uiso 0.546(13) 1 calc PR A 1
C41A C 0.0404(14) 0.0338(9) 0.3182(7) 0.072(6) Uiso 0.546(13) 1 d P A 1
H41A H 0.0544 0.0643 0.2895 0.109 Uiso 0.546(13) 1 calc PR A 1
H41B H -0.0268 0.0447 0.3208 0.109 Uiso 0.546(13) 1 calc PR A 1
H41C H 0.0634 -0.0051 0.3128 0.109 Uiso 0.546(13) 1 calc PR A 1
C42A C 0.0768(14) -0.0207(8) 0.4155(7) 0.082(5) Uiso 0.546(13) 1 d P A 1
H42A H 0.1092 -0.0227 0.4464 0.123 Uiso 0.546(13) 1 calc PR A 1
H42B H 0.1023 -0.0589 0.4089 0.123 Uiso 0.546(13) 1 calc PR A 1
H42C H 0.0106 -0.0129 0.4204 0.123 Uiso 0.546(13) 1 calc PR A 1
C43A C -0.0709(13) 0.1294(8) 0.3845(7) 0.084(6) Uiso 0.546(13) 1 d P A 1
H43B H -0.0973 0.1103 0.3644 0.101 Uiso 0.546(13) 1 calc PR A 1
C44A C -0.1271(16) 0.1989(10) 0.3650(9) 0.093(7) Uiso 0.546(13) 1 d P A 1
H44D H -0.1158 0.2163 0.3293 0.140 Uiso 0.546(13) 1 calc PR A 1
H44E H -0.1068 0.2186 0.3859 0.140 Uiso 0.546(13) 1 calc PR A 1
H44F H -0.1935 0.2047 0.3677 0.140 Uiso 0.546(13) 1 calc PR A 1
C45A C -0.0940(18) 0.1033(12) 0.4443(9) 0.131(9) Uiso 0.546(13) 1 d P A 1
H45D H -0.0599 0.0603 0.4581 0.196 Uiso 0.546(13) 1 calc PR A 1
H45E H -0.1607 0.1097 0.4458 0.196 Uiso 0.546(13) 1 calc PR A 1
H45F H -0.0750 0.1243 0.4645 0.196 Uiso 0.546(13) 1 calc PR A 1
C40B C -0.0020(17) 0.0555(10) 0.3730(8) 0.084(7) Uiso 0.454(13) 1 d P A 2
H40B H -0.0688 0.0719 0.3598 0.101 Uiso 0.454(13) 1 calc PR A 2
C41B C 0.067(2) 0.0260(13) 0.3345(12) 0.102(10) Uiso 0.454(13) 1 d P A 2
H41D H 0.0611 0.0567 0.3011 0.153 Uiso 0.454(13) 1 calc PR A 2
H41E H 0.0489 -0.0070 0.3305 0.153 Uiso 0.454(13) 1 calc PR A 2
H41F H 0.1311 0.0108 0.3491 0.153 Uiso 0.454(13) 1 calc PR A 2
C42B C 0.018(2) 0.0019(12) 0.4256(9) 0.105(8) Uiso 0.454(13) 1 d P A 2
H42D H -0.0189 0.0160 0.4515 0.157 Uiso 0.454(13) 1 calc PR A 2
H42E H 0.0836 -0.0124 0.4368 0.157 Uiso 0.454(13) 1 calc PR A 2
H42F H -0.0002 -0.0309 0.4210 0.157 Uiso 0.454(13) 1 calc PR A 2
C43B C -0.0746(13) 0.1727(9) 0.3938(7) 0.061(5) Uiso 0.454(13) 1 d P A 2
H43A H -0.0575 0.2065 0.3983 0.073 Uiso 0.454(13) 1 calc PR A 2
C44B C -0.1513(18) 0.2005(12) 0.3453(10) 0.094(9) Uiso 0.454(13) 1 d P A 2
H44A H -0.1254 0.2211 0.3149 0.141 Uiso 0.454(13) 1 calc PR A 2
H44B H -0.2066 0.2292 0.3525 0.141 Uiso 0.454(13) 1 calc PR A 2
H44C H -0.1683 0.1682 0.3393 0.141 Uiso 0.454(13) 1 calc PR A 2
C45B C -0.1167(16) 0.1433(11) 0.4447(8) 0.083(7) Uiso 0.454(13) 1 d P A 2
H45A H -0.0693 0.1268 0.4733 0.124 Uiso 0.454(13) 1 calc PR A 2
H45B H -0.1372 0.1112 0.4408 0.124 Uiso 0.454(13) 1 calc PR A 2
H45C H -0.1697 0.1739 0.4514 0.124 Uiso 0.454(13) 1 calc PR A 2
C46 C 0.3821(5) 0.1235(3) 0.0404(3) 0.0493(18) Uani 1 1 d . . .
H46 H 0.4198 0.1513 0.0333 0.059 Uiso 1 1 calc R . .
C47 C 0.4193(6) 0.0818(4) 0.0082(3) 0.074(3) Uani 1 1 d . . .
H47A H 0.4872 0.0662 0.0130 0.110 Uiso 1 1 calc R . .
H47B H 0.4000 0.1043 -0.0280 0.110 Uiso 1 1 calc R . .
H47C H 0.3943 0.0484 0.0191 0.110 Uiso 1 1 calc R . .
C48 C 0.4031(5) 0.0860(3) 0.0983(3) 0.058(2) Uani 1 1 d . . .
H48A H 0.3726 0.0552 0.1065 0.087 Uiso 1 1 calc R . .
H48B H 0.3797 0.1125 0.1188 0.087 Uiso 1 1 calc R . .
H48C H 0.4702 0.0669 0.1060 0.087 Uiso 1 1 calc R . .
C49 C 0.1852(6) 0.1201(3) 0.0369(3) 0.053(2) Uani 1 1 d . . .
H49 H 0.2166 0.0848 0.0673 0.064 Uiso 1 1 calc R . .
C50 C 0.0849(6) 0.1485(3) 0.0520(3) 0.059(2) Uani 1 1 d . . .
H50A H 0.0496 0.1823 0.0228 0.088 Uiso 1 1 calc R . .
H50B H 0.0896 0.1627 0.0808 0.088 Uiso 1 1 calc R . .
H50C H 0.0533 0.1183 0.0619 0.088 Uiso 1 1 calc R . .
C51 C 0.1810(7) 0.0939(4) -0.0074(3) 0.075(3) Uani 1 1 d . . .
H51A H 0.1491 0.0639 0.0033 0.113 Uiso 1 1 calc R . .
H51B H 0.2442 0.0752 -0.0153 0.113 Uiso 1 1 calc R . .
H51C H 0.1472 0.1264 -0.0379 0.113 Uiso 1 1 calc R . .
C52 C 0.2466(5) 0.2119(3) -0.0445(2) 0.0459(17) Uani 1 1 d . . .
H52 H 0.2611 0.1811 -0.0622 0.055 Uiso 1 1 calc R . .
C53 C 0.1461(6) 0.2556(4) -0.0628(3) 0.066(2) Uani 1 1 d . . .
H53A H 0.1311 0.2857 -0.0455 0.098 Uiso 1 1 calc R . .
H53B H 0.1022 0.2330 -0.0547 0.098 Uiso 1 1 calc R . .
H53C H 0.1418 0.2755 -0.0998 0.098 Uiso 1 1 calc R . .
C54 C 0.3161(5) 0.2479(3) -0.0592(3) 0.0541(19) Uani 1 1 d . . .
H54A H 0.3083 0.2690 -0.0960 0.081 Uiso 1 1 calc R . .
H54B H 0.3797 0.2204 -0.0498 0.081 Uiso 1 1 calc R . .
H54C H 0.3041 0.2771 -0.0409 0.081 Uiso 1 1 calc R . .
C55 C -0.2070(5) 0.4278(3) 0.1630(2) 0.0455(17) Uani 1 1 d . . .
H55 H -0.2682 0.4599 0.1588 0.055 Uiso 1 1 calc R . .
C56 C -0.1490(6) 0.4250(4) 0.2103(3) 0.068(2) Uani 1 1 d . . .
H56A H -0.1818 0.4148 0.2411 0.103 Uiso 1 1 calc R . .
H56B H -0.1410 0.4641 0.2047 0.103 Uiso 1 1 calc R . .
H56C H -0.0881 0.3944 0.2145 0.103 Uiso 1 1 calc R . .
C57 C -0.2253(6) 0.3670(3) 0.1726(3) 0.066(2) Uani 1 1 d . . .
H57A H -0.1661 0.3350 0.1764 0.098 Uiso 1 1 calc R . .
H57B H -0.2638 0.3698 0.1436 0.098 Uiso 1 1 calc R . .
H57C H -0.2575 0.3581 0.2038 0.098 Uiso 1 1 calc R . .
C58 C -0.1434(5) 0.5248(3) 0.0945(3) 0.0481(18) Uani 1 1 d . . .
H58 H -0.1133 0.5216 0.1273 0.058 Uiso 1 1 calc R . .
C59 C -0.2379(6) 0.5749(3) 0.0872(3) 0.071(2) Uani 1 1 d . . .
H59A H -0.2289 0.6092 0.0942 0.107 Uiso 1 1 calc R . .
H59B H -0.2803 0.5597 0.1109 0.107 Uiso 1 1 calc R . .
H59C H -0.2644 0.5876 0.0520 0.107 Uiso 1 1 calc R . .
C60 C -0.0774(6) 0.5437(4) 0.0529(3) 0.075(3) Uani 1 1 d . . .
H60A H -0.1086 0.5558 0.0189 0.112 Uiso 1 1 calc R . .
H60B H -0.0207 0.5098 0.0568 0.112 Uiso 1 1 calc R . .
H60C H -0.0615 0.5773 0.0570 0.112 Uiso 1 1 calc R . .
C61 C -0.2265(5) 0.4499(3) 0.0511(2) 0.0463(17) Uani 1 1 d . . .
H61 H -0.2199 0.4071 0.0562 0.056 Uiso 1 1 calc R . .
C62 C -0.3340(5) 0.4820(4) 0.0517(3) 0.060(2) Uani 1 1 d . . .
H62A H -0.3464 0.5253 0.0422 0.090 Uiso 1 1 calc R . .
H62B H -0.3535 0.4669 0.0860 0.090 Uiso 1 1 calc R . .
H62C H -0.3684 0.4736 0.0272 0.090 Uiso 1 1 calc R . .
C63 C -0.1936(6) 0.4739(4) -0.0032(3) 0.065(2) Uani 1 1 d . . .
H63A H -0.2272 0.4656 -0.0281 0.097 Uiso 1 1 calc R . .
H63B H -0.1269 0.4540 -0.0030 0.097 Uiso 1 1 calc R . .
H63C H -0.2061 0.5172 -0.0126 0.097 Uiso 1 1 calc R . .
C64 C 0.5023(5) 0.3727(3) 0.1397(3) 0.056(2) Uani 1 1 d . . .
H64 H 0.5336 0.3909 0.1584 0.067 Uiso 1 1 calc R . .
C65 C 0.4371(6) 0.4250(4) 0.0946(3) 0.087(3) Uani 1 1 d . . .
H65A H 0.4711 0.4518 0.0762 0.131 Uiso 1 1 calc R . .
H65B H 0.3831 0.4475 0.1083 0.131 Uiso 1 1 calc R . .
H65C H 0.4163 0.4083 0.0712 0.131 Uiso 1 1 calc R . .
C66 C 0.5786(6) 0.3315(4) 0.1172(3) 0.072(2) Uani 1 1 d . . .
H66A H 0.5505 0.3101 0.1014 0.108 Uiso 1 1 calc R . .
H66B H 0.6250 0.3025 0.1446 0.108 Uiso 1 1 calc R . .
H66C H 0.6084 0.3559 0.0915 0.108 Uiso 1 1 calc R . .
C67 C 0.4059(6) 0.3748(4) 0.2339(3) 0.064(2) Uani 1 1 d . . .
H67 H 0.4673 0.3697 0.2499 0.077 Uiso 1 1 calc R . .
C68 C 0.3591(7) 0.4424(4) 0.2077(4) 0.101(4) Uani 1 1 d . . .
H68A H 0.3542 0.4632 0.2328 0.151 Uiso 1 1 calc R . .
H68B H 0.2969 0.4496 0.1932 0.151 Uiso 1 1 calc R . .
H68C H 0.3962 0.4575 0.1804 0.151 Uiso 1 1 calc R . .
C69 C 0.3506(6) 0.3483(4) 0.2775(4) 0.082(3) Uani 1 1 d . . .
H69A H 0.3400 0.3710 0.3014 0.123 Uiso 1 1 calc R . .
H69B H 0.3859 0.3063 0.2955 0.123 Uiso 1 1 calc R . .
H69C H 0.2908 0.3507 0.2632 0.123 Uiso 1 1 calc R . .
C70 C 0.5169(5) 0.2578(3) 0.2223(3) 0.0485(18) Uani 1 1 d . . .
H70 H 0.5500 0.2420 0.1955 0.058 Uiso 1 1 calc R . .
C71 C 0.5954(5) 0.2602(4) 0.2573(3) 0.062(2) Uani 1 1 d . . .
H71A H 0.5669 0.2766 0.2839 0.094 Uiso 1 1 calc R . .
H71B H 0.6293 0.2857 0.2363 0.094 Uiso 1 1 calc R . .
H71C H 0.6385 0.2196 0.2733 0.094 Uiso 1 1 calc R . .
C72 C 0.4707(6) 0.2105(4) 0.2528(3) 0.064(2) Uani 1 1 d . . .
H72A H 0.5178 0.1709 0.2650 0.096 Uiso 1 1 calc R . .
H72B H 0.4227 0.2097 0.2305 0.096 Uiso 1 1 calc R . .
H72C H 0.4425 0.2214 0.2821 0.096 Uiso 1 1 calc R . .
C1Z C 0.0951(5) 0.8640(3) 0.2845(2) 0.0421(16) Uani 1 1 d . . .
C2Z C 0.0264(5) 0.9202(3) 0.2657(3) 0.0569(19) Uani 1 1 d . . .
H8Z H 0.0431 0.9547 0.2480 0.068 Uiso 1 1 calc R . .
C3Z C -0.0674(6) 0.9252(4) 0.2730(3) 0.066(2) Uani 1 1 d . . .
H9Z H -0.1137 0.9633 0.2604 0.080 Uiso 1 1 calc R . .
C4Z C -0.0932(6) 0.8746(4) 0.2987(3) 0.068(2) Uani 1 1 d . . .
H10Z H -0.1566 0.8785 0.3035 0.082 Uiso 1 1 calc R . .
C5Z C -0.0258(6) 0.8188(4) 0.3171(3) 0.065(2) Uani 1 1 d . . .
H11Z H -0.0431 0.7846 0.3348 0.078 Uiso 1 1 calc R . .
C6Z C 0.0696(5) 0.8128(3) 0.3095(2) 0.0493(18) Uani 1 1 d . . .
H12Z H 0.1156 0.7744 0.3211 0.059 Uiso 1 1 calc R . .
C7Z C 0.3501(6) 0.6711(3) 0.1877(3) 0.057(2) Uani 1 1 d . . .
C8Z C 0.4184(7) 0.6875(4) 0.1588(3) 0.074(3) Uani 1 1 d . . .
H2Z H 0.4413 0.7162 0.1652 0.089 Uiso 1 1 calc R . .
C9Z C 0.4557(8) 0.6636(7) 0.1201(4) 0.116(5) Uani 1 1 d . . .
H3Z H 0.5023 0.6761 0.1006 0.139 Uiso 1 1 calc R . .
C10Z C 0.4221(10) 0.6205(6) 0.1109(5) 0.120(6) Uani 1 1 d . . .
H4Z H 0.4479 0.6027 0.0859 0.145 Uiso 1 1 calc R . .
C11Z C 0.3521(10) 0.6043(4) 0.1381(4) 0.097(4) Uani 1 1 d . . .
H5Z H 0.3276 0.5770 0.1304 0.116 Uiso 1 1 calc R . .
C12Z C 0.3162(7) 0.6282(3) 0.1774(3) 0.073(3) Uani 1 1 d . . .
H6Z H 0.2696 0.6157 0.1968 0.087 Uiso 1 1 calc R . .
C13Z C 0.4806(4) 0.8207(3) 0.2310(3) 0.0401(15) Uani 1 1 d . . .
C14Z C 0.4283(5) 0.8814(3) 0.2191(3) 0.0542(19) Uani 1 1 d . . .
H14Z H 0.3986 0.8952 0.2455 0.065 Uiso 1 1 calc R . .
C15Z C 0.4184(6) 0.9226(3) 0.1695(3) 0.074(3) Uani 1 1 d . . .
H15Z H 0.3810 0.9632 0.1627 0.089 Uiso 1 1 calc R . .
C16Z C 0.4632(7) 0.9038(4) 0.1310(3) 0.078(3) Uani 1 1 d . . .
H16Z H 0.4579 0.9315 0.0976 0.094 Uiso 1 1 calc R . .
C17Z C 0.5174(7) 0.8426(4) 0.1416(3) 0.075(3) Uani 1 1 d . . .
H17Z H 0.5484 0.8294 0.1151 0.090 Uiso 1 1 calc R . .
C18Z C 0.5251(5) 0.8016(3) 0.1910(3) 0.0549(19) Uani 1 1 d . . .
H18Z H 0.5604 0.7607 0.1976 0.066 Uiso 1 1 calc R . .
C19Z C 0.2594(5) 0.7126(3) 0.4522(2) 0.0403(16) Uani 1 1 d . . .
C20Z C 0.1794(5) 0.7635(3) 0.4348(3) 0.0481(17) Uani 1 1 d . . .
H26Z H 0.1764 0.7923 0.4022 0.058 Uiso 1 1 calc R . .
C21Z C 0.1038(6) 0.7720(4) 0.4655(3) 0.068(2) Uani 1 1 d . . .
H27Z H 0.0501 0.8061 0.4532 0.081 Uiso 1 1 calc R . .
C22Z C 0.1075(6) 0.7301(4) 0.5142(3) 0.068(2) Uani 1 1 d . . .
H28Z H 0.0564 0.7357 0.5346 0.082 Uiso 1 1 calc R . .
C23Z C 0.1875(6) 0.6797(4) 0.5325(3) 0.064(2) Uani 1 1 d . . .
H29Z H 0.1903 0.6513 0.5653 0.077 Uiso 1 1 calc R . .
C24Z C 0.2628(5) 0.6714(3) 0.5023(3) 0.0524(19) Uani 1 1 d . . .
H30Z H 0.3171 0.6379 0.5153 0.063 Uiso 1 1 calc R . .
C25Z C 0.5576(5) 0.5255(3) 0.3208(3) 0.0405(16) Uani 1 1 d . . .
C26Z C 0.5285(5) 0.5382(3) 0.2686(3) 0.0504(18) Uani 1 1 d . . .
H20Z H 0.4925 0.5776 0.2488 0.060 Uiso 1 1 calc R . .
C27Z C 0.5532(6) 0.4925(4) 0.2470(3) 0.065(2) Uani 1 1 d . . .
H21Z H 0.5326 0.5014 0.2125 0.078 Uiso 1 1 calc R . .
C28Z C 0.6066(6) 0.4345(4) 0.2742(4) 0.071(2) Uani 1 1 d . . .
H22Z H 0.6232 0.4043 0.2584 0.086 Uiso 1 1 calc R . .
C29Z C 0.6361(5) 0.4209(3) 0.3257(3) 0.060(2) Uani 1 1 d . . .
H23Z H 0.6722 0.3812 0.3449 0.072 Uiso 1 1 calc R . .
C30Z C 0.6121(5) 0.4658(3) 0.3491(3) 0.0545(19) Uani 1 1 d . . .
H24Z H 0.6324 0.4562 0.3837 0.065 Uiso 1 1 calc R . .
C31Z C 0.7247(5) 0.7028(3) 0.4234(3) 0.0472(17) Uani 1 1 d . . .
C32Z C 0.7062(5) 0.7628(3) 0.3917(3) 0.0533(19) Uani 1 1 d . . .
H32Z H 0.6538 0.7814 0.3676 0.064 Uiso 1 1 calc R . .
C33Z C 0.7652(7) 0.7950(4) 0.3956(4) 0.077(3) Uani 1 1 d . . .
H33Z H 0.7513 0.8357 0.3750 0.093 Uiso 1 1 calc R . .
C34Z C 0.8456(8) 0.7669(6) 0.4303(4) 0.092(3) Uani 1 1 d . . .
H34Z H 0.8863 0.7883 0.4324 0.110 Uiso 1 1 calc R . .
C35Z C 0.8639(6) 0.7073(6) 0.4612(4) 0.086(3) Uani 1 1 d . . .
H35Z H 0.9170 0.6887 0.4848 0.103 Uiso 1 1 calc R . .
C36Z C 0.8061(5) 0.6745(4) 0.4582(3) 0.064(2) Uani 1 1 d . . .
H36Z H 0.8205 0.6338 0.4789 0.077 Uiso 1 1 calc R . .
C37Z C 0.0394(6) 0.8246(4) 0.1301(3) 0.066(2) Uani 1 1 d . . .
H37Z H 0.0039 0.8461 0.0960 0.079 Uiso 1 1 calc R . .
C38Z C 0.0789(7) 0.7563(4) 0.1375(4) 0.087(3) Uani 1 1 d . . .
H38D H 0.1233 0.7361 0.1676 0.130 Uiso 1 1 calc R . .
H38E H 0.1102 0.7505 0.1073 0.130 Uiso 1 1 calc R . .
H38F H 0.0280 0.7393 0.1422 0.130 Uiso 1 1 calc R . .
C39Z C -0.0267(7) 0.8349(5) 0.1723(4) 0.093(3) Uani 1 1 d . . .
H39D H -0.0796 0.8215 0.1692 0.139 Uiso 1 1 calc R . .
H39E H -0.0490 0.8776 0.1685 0.139 Uiso 1 1 calc R . .
H39F H 0.0068 0.8121 0.2059 0.139 Uiso 1 1 calc R . .
C40Z C 0.2023(8) 0.8435(6) 0.0760(3) 0.094(3) Uani 1 1 d . . .
H40Z H 0.2243 0.7989 0.0851 0.113 Uiso 1 1 calc R . .
C41Z C 0.1462(8) 0.8640(5) 0.0240(3) 0.108(4) Uani 1 1 d . . .
H41X H 0.1162 0.9075 0.0128 0.162 Uiso 1 1 calc R . .
H41Y H 0.0988 0.8442 0.0277 0.162 Uiso 1 1 calc R . .
H41Z H 0.1881 0.8532 -0.0014 0.162 Uiso 1 1 calc R . .
C42Z C 0.2931(8) 0.8577(7) 0.0732(5) 0.144(5) Uani 1 1 d . . .
H42X H 0.3330 0.8386 0.0509 0.216 Uiso 1 1 calc R . .
H42Y H 0.3247 0.8424 0.1075 0.216 Uiso 1 1 calc R . .
H42Z H 0.2801 0.9011 0.0595 0.216 Uiso 1 1 calc R . .
C43Z C 0.0810(6) 0.9377(3) 0.1220(3) 0.068(2) Uani 1 1 d . . .
H43Z H 0.0441 0.9383 0.1524 0.082 Uiso 1 1 calc R . .
C44Z C 0.0077(8) 0.9744(4) 0.0763(4) 0.103(4) Uani 1 1 d . . .
H44X H -0.0168 1.0160 0.0757 0.155 Uiso 1 1 calc R . .
H44Y H -0.0430 0.9573 0.0798 0.155 Uiso 1 1 calc R . .
H44Z H 0.0365 0.9730 0.0444 0.155 Uiso 1 1 calc R . .
C45Z C 0.1482(6) 0.9698(4) 0.1266(3) 0.073(3) Uani 1 1 d . . .
H45X H 0.1833 0.9752 0.0962 0.109 Uiso 1 1 calc R . .
H45Y H 0.1911 0.9459 0.1570 0.109 Uiso 1 1 calc R . .
H45Z H 0.1137 1.0090 0.1296 0.109 Uiso 1 1 calc R . .
C46Z C 0.8483(6) 0.5711(3) 0.3244(3) 0.059(2) Uani 1 1 d . . .
H46Z H 0.9039 0.5649 0.3041 0.070 Uiso 1 1 calc R . .
C47Z C 0.8052(6) 0.5211(3) 0.3285(4) 0.081(3) Uani 1 1 d . . .
H47D H 0.8533 0.4819 0.3413 0.121 Uiso 1 1 calc R . .
H47E H 0.7792 0.5264 0.2947 0.121 Uiso 1 1 calc R . .
H47F H 0.7560 0.5233 0.3521 0.121 Uiso 1 1 calc R . .
C48Z C 0.8797(6) 0.5676(4) 0.3788(3) 0.075(3) Uani 1 1 d . . .
H48D H 0.8249 0.5810 0.3967 0.112 Uiso 1 1 calc R . .
H48E H 0.9181 0.5934 0.3757 0.112 Uiso 1 1 calc R . .
H48F H 0.9156 0.5262 0.3981 0.112 Uiso 1 1 calc R . .
C49Z C 0.8258(5) 0.7015(3) 0.2887(3) 0.0518(18) Uani 1 1 d . . .
H49Z H 0.8331 0.6998 0.3250 0.062 Uiso 1 1 calc R . .
C50Z C 0.9271(6) 0.6869(4) 0.2703(3) 0.072(2) Uani 1 1 d . . .
H50D H 0.9238 0.6956 0.2333 0.108 Uiso 1 1 calc R . .
H50E H 0.9616 0.6445 0.2871 0.108 Uiso 1 1 calc R . .
H50F H 0.9588 0.7116 0.2792 0.108 Uiso 1 1 calc R . .
C51Z C 0.7658(6) 0.7665(3) 0.2596(3) 0.067(2) Uani 1 1 d . . .
H51D H 0.7954 0.7943 0.2645 0.101 Uiso 1 1 calc R . .
H51E H 0.7041 0.7746 0.2727 0.101 Uiso 1 1 calc R . .
H51F H 0.7597 0.7718 0.2232 0.101 Uiso 1 1 calc R . .
C52Z C 0.7517(5) 0.6493(3) 0.2212(3) 0.0533(19) Uani 1 1 d . . .
H52Z H 0.7376 0.6924 0.1999 0.064 Uiso 1 1 calc R . .
C53Z C 0.8398(6) 0.6136(4) 0.2007(3) 0.076(3) Uani 1 1 d . . .
H53D H 0.8553 0.5708 0.2197 0.114 Uiso 1 1 calc R . .
H53E H 0.8919 0.6272 0.2053 0.114 Uiso 1 1 calc R . .
H53F H 0.8276 0.6205 0.1644 0.114 Uiso 1 1 calc R . .
C54Z C 0.6670(5) 0.6305(3) 0.2111(3) 0.058(2) Uani 1 1 d . . .
H54D H 0.6570 0.6382 0.1744 0.086 Uiso 1 1 calc R . .
H54E H 0.6114 0.6538 0.2231 0.086 Uiso 1 1 calc R . .
H54F H 0.6794 0.5878 0.2294 0.086 Uiso 1 1 calc R . .
C55Z C 0.3423(5) 0.4844(3) 0.4615(2) 0.0498(18) Uani 1 1 d . . .
H55Z H 0.3013 0.4589 0.4727 0.060 Uiso 1 1 calc R . .
C56Z C 0.4357(6) 0.4471(3) 0.4465(3) 0.066(2) Uani 1 1 d . . .
H56D H 0.4760 0.4721 0.4356 0.099 Uiso 1 1 calc R . .
H56E H 0.4233 0.4339 0.4184 0.099 Uiso 1 1 calc R . .
H56F H 0.4665 0.4121 0.4760 0.099 Uiso 1 1 calc R . .
C57Z C 0.3626(6) 0.5054(4) 0.5064(3) 0.067(2) Uani 1 1 d . . .
H57D H 0.3982 0.4705 0.5347 0.101 Uiso 1 1 calc R . .
H57E H 0.3038 0.5256 0.5180 0.101 Uiso 1 1 calc R . .
H57F H 0.3983 0.5331 0.4946 0.101 Uiso 1 1 calc R . .
C58Z C 0.1720(6) 0.5901(4) 0.4314(3) 0.064(2) Uani 1 1 d . . .
H58Z H 0.1932 0.6046 0.4573 0.076 Uiso 1 1 calc R . .
C59Z C 0.1131(6) 0.6482(4) 0.3893(4) 0.080(3) Uani 1 1 d . . .
H59D H 0.0888 0.6374 0.3626 0.120 Uiso 1 1 calc R . .
H59E H 0.1521 0.6731 0.3743 0.120 Uiso 1 1 calc R . .
H59F H 0.0614 0.6706 0.4044 0.120 Uiso 1 1 calc R . .
C60Z C 0.1137(6) 0.5506(4) 0.4608(4) 0.088(3) Uani 1 1 d . . .
H60D H 0.0650 0.5738 0.4770 0.131 Uiso 1 1 calc R . .
H60E H 0.1540 0.5153 0.4871 0.131 Uiso 1 1 calc R . .
H60F H 0.0853 0.5380 0.4369 0.131 Uiso 1 1 calc R . .
C61Z C 0.2432(7) 0.5240(4) 0.3568(3) 0.070(3) Uani 1 1 d . . .
H61Z H 0.1822 0.5546 0.3411 0.084 Uiso 1 1 calc R . .
C62Z C 0.3046(9) 0.5252(5) 0.3137(3) 0.109(4) Uani 1 1 d . . .
H62D H 0.3651 0.4944 0.3259 0.163 Uiso 1 1 calc R . .
H62E H 0.3130 0.5647 0.3004 0.163 Uiso 1 1 calc R . .
H62F H 0.2761 0.5174 0.2865 0.163 Uiso 1 1 calc R . .
C63Z C 0.2222(7) 0.4642(4) 0.3781(3) 0.082(3) Uani 1 1 d . . .
H63D H 0.2012 0.4544 0.3499 0.123 Uiso 1 1 calc R . .
H63E H 0.1736 0.4681 0.4019 0.123 Uiso 1 1 calc R . .
H63F H 0.2785 0.4323 0.3960 0.123 Uiso 1 1 calc R . .
C64Z C 0.4239(7) 0.8623(4) 0.4469(4) 0.085(3) Uani 1 1 d . . .
H64Z H 0.4225 0.8877 0.4688 0.102 Uiso 1 1 calc R . .
C65Z C 0.4863(8) 0.8790(4) 0.4004(3) 0.092(3) Uani 1 1 d . . .
H65D H 0.4891 0.8539 0.3790 0.138 Uiso 1 1 calc R . .
H65E H 0.5491 0.8720 0.4139 0.138 Uiso 1 1 calc R . .
H65F H 0.4589 0.9213 0.3799 0.138 Uiso 1 1 calc R . .
C66Z C 0.3173(6) 0.8762(4) 0.4247(4) 0.086(3) Uani 1 1 d . . .
H66D H 0.2891 0.9193 0.4074 0.130 Uiso 1 1 calc R . .
H66E H 0.2808 0.8629 0.4531 0.130 Uiso 1 1 calc R . .
H66F H 0.3183 0.8546 0.4006 0.130 Uiso 1 1 calc R . .
C67Z C 0.3958(7) 0.7741(4) 0.5401(3) 0.077(3) Uani 1 1 d . . .
H67Z H 0.3339 0.7809 0.5236 0.092 Uiso 1 1 calc R . .
C68Z C 0.3752(9) 0.8197(6) 0.5710(5) 0.127(4) Uani 1 1 d . . .
H68D H 0.3315 0.8107 0.5965 0.190 Uiso 1 1 calc R . .
H68E H 0.3483 0.8606 0.5475 0.190 Uiso 1 1 calc R . .
H68F H 0.4332 0.8160 0.5881 0.190 Uiso 1 1 calc R . .
C69Z C 0.4231(7) 0.7105(4) 0.5763(3) 0.085(3) Uani 1 1 d . . .
H69D H 0.4765 0.7030 0.5992 0.127 Uiso 1 1 calc R . .
H69E H 0.4396 0.6826 0.5567 0.127 Uiso 1 1 calc R . .
H69F H 0.3710 0.7045 0.5964 0.127 Uiso 1 1 calc R . .
C70Z C 0.5926(7) 0.7772(4) 0.5121(4) 0.087(3) Uani 1 1 d . . .
H70Z H 0.6307 0.7813 0.4819 0.105 Uiso 1 1 calc R . .
C71Z C 0.5974(9) 0.8273(6) 0.5336(6) 0.155(6) Uani 1 1 d . . .
H71D H 0.5675 0.8230 0.5658 0.233 Uiso 1 1 calc R . .
H71E H 0.5654 0.8667 0.5089 0.233 Uiso 1 1 calc R . .
H71F H 0.6625 0.8235 0.5397 0.233 Uiso 1 1 calc R . .
C72Z C 0.6402(7) 0.7114(4) 0.5487(3) 0.091(3) Uani 1 1 d . . .
H72D H 0.7071 0.7037 0.5530 0.136 Uiso 1 1 calc R . .
H72E H 0.6290 0.6830 0.5339 0.136 Uiso 1 1 calc R . .
H72F H 0.6141 0.7064 0.5820 0.136 Uiso 1 1 calc R . .
C1L C 0.722(2) 1.0003(14) 0.1017(11) 0.296(13) Uiso 1 1 d . . .
C2L C 0.6706(18) 0.9812(12) 0.1804(10) 0.238(10) Uiso 1 1 d . . .
C3L C 0.7091(18) 0.9498(12) 0.1288(10) 0.247(10) Uiso 1 1 d . . .
C4L C 0.653(2) 0.9381(14) 0.2055(12) 0.281(13) Uiso 1 1 d . . .
C5L C 0.5921(15) 0.9652(9) 0.2599(8) 0.221(8) Uiso 1 1 d . . .
C6L C 0.510(3) 0.9790(17) 0.5658(15) 0.112(11) Uiso 0.33 1 d P . .
C7L C 0.485(2) 0.9448(13) 0.6041(11) 0.277(12) Uiso 1 1 d . . .
C8L C 0.359(2) 1.0011(15) 0.5873(12) 0.286(13) Uiso 1 1 d . . .
C9L C 0.366(3) 0.9492(16) 0.6243(13) 0.321(15) Uiso 1 1 d . . .
C10L C 0.245(2) 1.0102(14) 0.6133(11) 0.278(12) Uiso 1 1 d . . .
C11L C 0.252(3) 0.960(2) 0.6632(18) 0.148(15) Uiso 0.33 1 d P . .
C12L C 0.176(3) 1.0560(18) 0.5958(14) 0.112(11) Uiso 0.33 1 d P . .

loop_
_atom_site_aniso_label
_atom_site_aniso_U_11
_atom_site_aniso_U_22
_atom_site_aniso_U_33
_atom_site_aniso_U_23
_atom_site_aniso_U_13
_atom_site_aniso_U_12
Cu1 0.0579(6) 0.0489(5) 0.0384(4) -0.0132(4) 0.0050(4) -0.0157(4)
Cu2 0.0368(5) 0.0383(4) 0.0365(4) -0.0076(3) -0.0019(4) -0.0114(4)
Cu3 0.0384(5) 0.0455(5) 0.0439(4) -0.0209(4) 0.0038(4) -0.0112(4)
Cu4 0.0421(5) 0.0390(4) 0.0404(4) -0.0172(4) 0.0062(4) -0.0125(4)
Cu5 0.0328(4) 0.0391(4) 0.0433(4) -0.0138(4) -0.0006(4) -0.0067(4)
Cu6 0.0316(4) 0.0423(4) 0.0453(4) -0.0180(4) 0.0012(4) -0.0093(4)
Cu1Z 0.0494(5) 0.0404(5) 0.0489(5) -0.0120(4) -0.0070(4) -0.0051(4)
Cu2Z 0.0402(5) 0.0381(4) 0.0385(4) -0.0101(4) 0.0038(4) -0.0098(4)
Cu3Z 0.0474(5) 0.0320(4) 0.0351(4) -0.0071(3) -0.0021(4) -0.0075(4)
Cu4Z 0.0421(5) 0.0403(4) 0.0445(5) -0.0149(4) 0.0012(4) -0.0124(4)
Cu5Z 0.0433(5) 0.0366(4) 0.0408(4) -0.0074(4) 0.0006(4) -0.0142(4)
Cu6Z 0.0379(5) 0.0467(5) 0.0423(4) -0.0145(4) 0.0034(4) -0.0083(4)
Se1 0.0428(4) 0.0524(4) 0.0412(4) -0.0089(3) 0.0021(3) -0.0185(3)
Se2 0.0441(4) 0.0505(4) 0.0431(4) -0.0195(3) 0.0047(3) -0.0096(3)
Se3 0.0334(4) 0.0319(3) 0.0316(3) -0.0090(3) 0.0010(3) -0.0065(3)
Se4 0.0338(4) 0.0352(3) 0.0360(3) -0.0097(3) -0.0025(3) -0.0074(3)
Se5 0.0312(4) 0.0402(4) 0.0487(4) -0.0216(3) -0.0020(3) -0.0041(3)
Se6 0.0397(4) 0.0356(3) 0.0364(3) -0.0103(3) 0.0036(3) -0.0117(3)
Se1Z 0.0428(4) 0.0373(4) 0.0423(4) -0.0074(3) -0.0007(3) -0.0105(3)
Se2Z 0.0609(5) 0.0421(4) 0.0545(4) -0.0151(3) -0.0208(4) -0.0024(4)
Se3Z 0.0371(4) 0.0316(3) 0.0373(3) -0.0073(3) 0.0028(3) -0.0077(3)
Se4Z 0.0375(4) 0.0382(3) 0.0357(3) -0.0116(3) 0.0036(3) -0.0119(3)
Se5Z 0.0406(4) 0.0312(3) 0.0363(3) -0.0062(3) -0.0029(3) -0.0081(3)
Se6Z 0.0393(4) 0.0404(4) 0.0367(3) -0.0091(3) 0.0008(3) -0.0121(3)
P1 0.105(2) 0.0909(17) 0.0400(11) -0.0043(11) 0.0038(12) -0.0547(16)
P2 0.0529(11) 0.0337(9) 0.0343(9) -0.0109(7) 0.0051(8) -0.0133(8)
P3 0.0313(9) 0.0330(9) 0.0404(9) -0.0097(7) -0.0003(8) -0.0052(7)
P4 0.0376(10) 0.0454(10) 0.0526(11) -0.0196(9) -0.0036(9) -0.0129(8)
P1Z 0.0626(14) 0.0537(11) 0.0438(10) -0.0111(9) -0.0091(10) -0.0104(10)
P2Z 0.0512(12) 0.0444(10) 0.0556(11) -0.0221(9) 0.0058(10) -0.0156(9)
P3Z 0.0440(11) 0.0384(9) 0.0363(9) -0.0032(8) -0.0056(8) -0.0175(8)
P4Z 0.0378(10) 0.0418(10) 0.0465(10) -0.0164(8) 0.0015(8) -0.0041(8)
C1 0.038(4) 0.041(4) 0.047(4) -0.010(3) 0.003(3) -0.015(3)
C2 0.045(5) 0.083(6) 0.158(10) -0.071(7) 0.029(6) -0.026(5)
C3 0.035(5) 0.101(8) 0.234(14) -0.101(9) 0.023(7) -0.023(5)
C4 0.056(6) 0.071(6) 0.110(7) -0.037(5) -0.003(5) -0.023(5)
C5 0.064(6) 0.057(5) 0.090(6) -0.033(5) 0.001(5) -0.019(4)
C6 0.045(5) 0.071(5) 0.084(6) -0.037(5) 0.005(4) -0.016(4)
C7 0.049(4) 0.040(4) 0.034(3) -0.009(3) 0.000(3) -0.007(3)
C8 0.050(5) 0.047(4) 0.036(4) -0.006(3) 0.000(3) -0.007(3)
C9 0.048(5) 0.052(4) 0.053(4) -0.013(4) 0.005(4) 0.001(4)
C10 0.075(6) 0.047(4) 0.053(5) -0.015(4) 0.013(4) -0.009(4)
C11 0.082(6) 0.061(5) 0.055(5) -0.032(4) 0.008(5) -0.028(5)
C12 0.053(5) 0.061(5) 0.044(4) -0.021(4) 0.000(4) -0.014(4)
C13 0.033(4) 0.037(3) 0.034(3) -0.011(3) 0.005(3) -0.001(3)
C14 0.059(5) 0.036(4) 0.050(4) -0.013(3) -0.013(4) -0.007(3)
C15 0.081(6) 0.043(4) 0.036(4) -0.007(3) -0.007(4) 0.002(4)
C16 0.076(6) 0.029(4) 0.041(4) 0.001(3) 0.013(4) 0.002(4)
C17 0.059(5) 0.039(4) 0.044(4) -0.009(3) 0.005(4) -0.014(3)
C18 0.048(4) 0.036(4) 0.033(3) -0.008(3) 0.004(3) -0.010(3)
C19 0.033(4) 0.034(3) 0.048(4) -0.012(3) -0.011(3) -0.002(3)
C20 0.039(4) 0.056(4) 0.045(4) -0.018(3) 0.004(3) -0.015(3)
C21 0.055(5) 0.071(5) 0.072(5) -0.026(5) -0.001(4) -0.028(4)
C22 0.061(6) 0.077(6) 0.089(7) -0.025(5) -0.017(5) -0.034(5)
C23 0.072(6) 0.084(6) 0.060(5) -0.019(5) -0.028(5) -0.021(5)
C24 0.054(5) 0.063(5) 0.050(4) -0.013(4) -0.012(4) -0.018(4)
C25 0.021(3) 0.039(4) 0.041(4) -0.017(3) 0.005(3) -0.006(3)
C26 0.032(4) 0.048(4) 0.052(4) -0.017(3) 0.007(3) -0.009(3)
C27 0.057(5) 0.060(5) 0.055(4) -0.036(4) 0.005(4) -0.007(4)
C28 0.045(5) 0.060(5) 0.086(6) -0.046(5) 0.007(4) -0.012(4)
C29 0.061(5) 0.043(4) 0.087(6) -0.029(4) 0.017(5) -0.020(4)
C30 0.047(4) 0.049(4) 0.053(4) -0.019(4) 0.007(4) -0.006(3)
C31 0.037(4) 0.053(4) 0.046(4) -0.027(3) 0.018(3) -0.021(3)
C32 0.042(4) 0.047(4) 0.060(4) -0.023(4) 0.009(4) -0.012(3)
C33 0.036(4) 0.064(5) 0.074(5) -0.034(4) 0.011(4) -0.008(4)
C34 0.040(5) 0.090(7) 0.104(7) -0.062(6) 0.021(5) -0.014(5)
C35 0.060(6) 0.097(7) 0.065(5) -0.039(5) 0.025(5) -0.040(5)
C36 0.050(5) 0.068(5) 0.059(5) -0.032(4) 0.012(4) -0.023(4)
C37 0.102(7) 0.058(5) 0.036(4) -0.005(4) 0.003(5) -0.008(5)
C38 0.100(9) 0.110(9) 0.084(7) -0.003(6) 0.001(7) 0.011(7)
C39 0.156(11) 0.099(8) 0.063(6) -0.034(6) 0.000(7) -0.039(8)
C46 0.056(5) 0.033(4) 0.048(4) -0.012(3) 0.007(4) -0.001(3)
C47 0.085(7) 0.056(5) 0.074(6) -0.032(4) 0.016(5) -0.004(5)
C48 0.058(5) 0.041(4) 0.062(5) -0.014(4) 0.005(4) -0.002(4)
C49 0.083(6) 0.043(4) 0.040(4) -0.011(3) 0.005(4) -0.032(4)
C50 0.067(6) 0.057(5) 0.063(5) -0.018(4) 0.007(4) -0.037(4)
C51 0.106(8) 0.072(6) 0.073(6) -0.038(5) 0.018(5) -0.050(5)
C52 0.062(5) 0.043(4) 0.032(3) -0.014(3) 0.007(3) -0.014(4)
C53 0.062(5) 0.076(6) 0.049(4) -0.009(4) -0.001(4) -0.020(5)
C54 0.072(5) 0.042(4) 0.042(4) -0.010(3) 0.011(4) -0.014(4)
C55 0.039(4) 0.040(4) 0.049(4) -0.006(3) 0.004(3) -0.010(3)
C56 0.078(6) 0.083(6) 0.041(4) -0.008(4) 0.000(4) -0.034(5)
C57 0.061(5) 0.060(5) 0.064(5) 0.003(4) 0.009(4) -0.026(4)
C58 0.061(5) 0.040(4) 0.045(4) -0.011(3) 0.003(4) -0.020(4)
C59 0.081(6) 0.046(4) 0.075(5) -0.023(4) -0.007(5) 0.000(4)
C60 0.091(7) 0.061(5) 0.066(5) 0.005(4) -0.005(5) -0.041(5)
C61 0.038(4) 0.048(4) 0.046(4) -0.015(3) -0.005(3) -0.004(3)
C62 0.037(4) 0.070(5) 0.061(5) -0.016(4) -0.012(4) -0.007(4)
C63 0.065(6) 0.073(5) 0.045(4) -0.018(4) -0.006(4) -0.008(4)
C64 0.051(5) 0.065(5) 0.058(5) -0.017(4) -0.001(4) -0.030(4)
C65 0.074(6) 0.088(7) 0.087(6) 0.013(5) -0.015(5) -0.047(6)
C66 0.082(6) 0.098(7) 0.068(5) -0.045(5) 0.028(5) -0.057(6)
C67 0.063(5) 0.068(5) 0.063(5) -0.028(4) -0.004(4) -0.017(4)
C68 0.069(6) 0.072(6) 0.172(11) -0.071(7) -0.014(7) -0.003(5)
C69 0.070(6) 0.098(7) 0.089(7) -0.063(6) 0.010(5) -0.010(5)
C70 0.039(4) 0.051(4) 0.057(4) -0.024(4) -0.002(4) -0.009(3)
C71 0.043(5) 0.068(5) 0.069(5) -0.017(4) -0.010(4) -0.013(4)
C72 0.057(5) 0.067(5) 0.068(5) -0.018(4) 0.000(4) -0.024(4)
C1Z 0.042(4) 0.047(4) 0.035(3) -0.014(3) 0.007(3) -0.011(3)
C2Z 0.054(5) 0.046(4) 0.067(5) -0.017(4) 0.012(4) -0.013(4)
C3Z 0.047(5) 0.064(5) 0.065(5) -0.012(4) 0.007(4) 0.004(4)
C4Z 0.041(5) 0.083(6) 0.074(6) -0.022(5) 0.005(4) -0.015(5)
C5Z 0.066(6) 0.070(6) 0.062(5) -0.018(4) 0.014(5) -0.031(5)
C6Z 0.056(5) 0.045(4) 0.041(4) -0.007(3) 0.002(4) -0.015(4)
C7Z 0.071(6) 0.041(4) 0.044(4) -0.006(3) -0.023(4) -0.002(4)
C8Z 0.066(6) 0.091(7) 0.057(5) -0.019(5) -0.012(5) -0.016(5)
C9Z 0.068(7) 0.189(13) 0.060(6) -0.037(8) -0.012(6) -0.002(8)
C10Z 0.113(11) 0.138(12) 0.073(8) -0.064(8) -0.046(8) 0.045(9)
C11Z 0.129(11) 0.059(6) 0.085(8) -0.033(6) -0.049(7) 0.008(7)
C12Z 0.105(7) 0.039(4) 0.063(5) -0.012(4) -0.033(5) -0.009(4)
C13Z 0.033(4) 0.033(3) 0.052(4) -0.008(3) 0.009(3) -0.015(3)
C14Z 0.057(5) 0.033(4) 0.058(4) -0.004(3) 0.018(4) -0.006(3)
C15Z 0.070(6) 0.040(4) 0.075(6) 0.007(4) 0.035(5) 0.004(4)
C16Z 0.085(7) 0.059(5) 0.054(5) 0.016(4) 0.011(5) -0.009(5)
C17Z 0.098(7) 0.059(5) 0.050(5) -0.010(4) 0.014(5) -0.011(5)
C18Z 0.065(5) 0.034(4) 0.049(4) -0.004(3) 0.010(4) -0.003(4)
C19Z 0.040(4) 0.046(4) 0.038(4) -0.015(3) 0.004(3) -0.016(3)
C20Z 0.048(4) 0.048(4) 0.043(4) -0.012(3) 0.007(4) -0.011(4)
C21Z 0.052(5) 0.082(6) 0.070(6) -0.031(5) 0.020(5) -0.015(5)
C22Z 0.065(6) 0.087(6) 0.068(6) -0.044(5) 0.029(5) -0.028(5)
C23Z 0.076(6) 0.070(5) 0.050(5) -0.026(4) 0.033(5) -0.025(5)
C24Z 0.056(5) 0.054(4) 0.046(4) -0.011(4) 0.002(4) -0.021(4)
C25Z 0.037(4) 0.029(3) 0.053(4) -0.013(3) 0.003(3) -0.009(3)
C26Z 0.053(5) 0.046(4) 0.049(4) -0.020(3) -0.003(4) -0.006(3)
C27Z 0.065(6) 0.070(6) 0.066(5) -0.034(5) -0.002(4) -0.016(5)
C28Z 0.073(6) 0.056(5) 0.098(7) -0.045(5) 0.015(5) -0.020(5)
C29Z 0.055(5) 0.029(4) 0.082(6) -0.009(4) 0.009(4) -0.003(3)
C30Z 0.059(5) 0.034(4) 0.062(5) -0.008(3) 0.000(4) -0.013(4)
C31Z 0.055(5) 0.056(4) 0.041(4) -0.016(3) 0.008(3) -0.032(4)
C32Z 0.052(5) 0.061(5) 0.054(4) -0.023(4) 0.010(4) -0.026(4)
C33Z 0.096(7) 0.076(6) 0.077(6) -0.027(5) 0.029(6) -0.050(6)
C34Z 0.091(8) 0.153(11) 0.081(7) -0.059(7) 0.039(6) -0.088(8)
C35Z 0.056(6) 0.149(10) 0.075(6) -0.041(7) 0.001(5) -0.059(7)
C36Z 0.048(5) 0.089(6) 0.053(5) -0.019(4) -0.001(4) -0.022(4)
C37Z 0.066(6) 0.069(5) 0.060(5) -0.013(4) -0.010(5) -0.024(5)
C38Z 0.086(7) 0.072(6) 0.104(7) -0.020(5) -0.029(6) -0.034(5)
C39Z 0.092(8) 0.099(8) 0.092(7) -0.031(6) 0.007(6) -0.037(6)
C40Z 0.097(8) 0.152(10) 0.057(5) -0.042(6) 0.009(5) -0.066(8)
C41Z 0.130(10) 0.119(9) 0.056(5) -0.028(6) -0.006(6) -0.014(8)
C42Z 0.096(9) 0.221(16) 0.122(10) -0.090(11) 0.042(8) -0.027(10)
C43Z 0.081(6) 0.050(4) 0.052(5) 0.003(4) -0.020(4) -0.010(4)
C44Z 0.131(9) 0.065(6) 0.082(6) -0.001(5) -0.063(7) -0.005(6)
C45Z 0.089(7) 0.050(5) 0.067(5) -0.007(4) -0.012(5) -0.016(5)
C46Z 0.053(5) 0.051(4) 0.065(5) -0.014(4) 0.000(4) -0.012(4)
C47Z 0.069(6) 0.042(4) 0.109(7) -0.006(5) -0.008(6) -0.004(4)
C48Z 0.058(5) 0.070(6) 0.072(6) -0.014(5) -0.008(5) 0.005(4)
C49Z 0.042(4) 0.055(4) 0.062(5) -0.025(4) 0.016(4) -0.014(4)
C50Z 0.056(5) 0.078(6) 0.093(6) -0.039(5) 0.015(5) -0.026(5)
C51Z 0.066(6) 0.050(5) 0.087(6) -0.019(4) 0.008(5) -0.025(4)
C52Z 0.051(5) 0.057(4) 0.053(4) -0.021(4) 0.012(4) -0.015(4)
C53Z 0.053(5) 0.102(7) 0.080(6) -0.057(6) 0.013(5) -0.008(5)
C54Z 0.054(5) 0.065(5) 0.058(5) -0.026(4) 0.000(4) -0.019(4)
C55Z 0.058(5) 0.047(4) 0.042(4) -0.003(3) -0.002(4) -0.025(4)
C56Z 0.063(5) 0.047(4) 0.076(5) -0.005(4) -0.009(5) -0.015(4)
C57Z 0.081(6) 0.073(5) 0.042(4) -0.002(4) -0.015(4) -0.031(5)
C58Z 0.054(5) 0.066(5) 0.068(5) -0.012(4) 0.000(4) -0.023(4)
C59Z 0.065(6) 0.057(5) 0.104(7) -0.020(5) -0.013(5) -0.004(4)
C60Z 0.053(5) 0.099(7) 0.100(7) -0.009(6) 0.021(5) -0.034(5)
C61Z 0.109(7) 0.059(5) 0.046(4) -0.005(4) -0.023(5) -0.043(5)
C62Z 0.182(12) 0.126(9) 0.063(6) -0.042(6) 0.032(7) -0.100(9)
C63Z 0.111(8) 0.082(6) 0.069(5) -0.024(5) -0.011(5) -0.053(6)
C64Z 0.109(8) 0.072(6) 0.079(6) -0.037(5) 0.003(6) -0.022(6)
C65Z 0.132(9) 0.052(5) 0.071(6) 0.002(5) 0.016(6) -0.024(6)
C66Z 0.066(6) 0.064(6) 0.094(7) -0.019(5) -0.001(5) 0.020(5)
C67Z 0.086(7) 0.071(6) 0.079(6) -0.037(5) 0.005(5) -0.021(5)
C68Z 0.139(11) 0.146(11) 0.150(11) -0.102(9) 0.068(9) -0.070(9)
C69Z 0.100(8) 0.053(5) 0.076(6) 0.005(5) 0.015(6) -0.017(5)
C70Z 0.086(7) 0.104(8) 0.097(7) -0.057(6) 0.002(6) -0.040(6)
C71Z 0.124(10) 0.195(13) 0.237(15) -0.167(13) 0.012(10) -0.074(10)
C72Z 0.088(7) 0.093(7) 0.070(6) -0.030(5) -0.036(6) 0.009(6)

loop_
_atom_type_symbol
_atom_type_description
_atom_type_scat_dispersion_real
_atom_type_scat_dispersion_imag
_atom_type_scat_source
C C 0.0033 0.0016 'International Tables Vol C Tables 4.2.6.8 and 6.1.1.4'
H H 0.0000 0.0000 'International Tables Vol C Tables 4.2.6.8 and 6.1.1.4'
P P 0.1023 0.0942 'International Tables Vol C Tables 4.2.6.8 and 6.1.1.4'
Cu Cu 0.3201 1.2651 'International Tables Vol C Tables 4.2.6.8 and 6.1.1.4'
Se Se -0.0929 2.2259 'International Tables Vol C Tables 4.2.6.8 and 6.1.1.4'

loop_
_exptl_crystal_face_index_h
_exptl_crystal_face_index_k
_exptl_crystal_face_index_l
_exptl_crystal_face_perp_dist
0 -1 -5 0.1288
1 1 1 0.0970
-3 -2 3 0.1020
0 -1 0 0.0823
0 1 0 0.0594

loop_
_geom_angle_atom_site_label_1
_geom_angle_atom_site_label_2
_geom_angle_atom_site_label_3
_geom_angle
P1 Cu1 Se1 129.68(8)
P1 Cu1 Se2 121.92(7)
Se1 Cu1 Se2 106.10(4)
Se4 Cu2 Se1 135.21(4)
Se4 Cu2 Se3 113.37(4)
Se1 Cu2 Se3 111.39(4)
Se2 Cu3 Se5 140.46(4)
Se2 Cu3 Se3 109.20(4)
Se5 Cu3 Se3 110.18(4)
P2 Cu4 Se6 120.79(6)
P2 Cu4 Se3 125.45(5)
Se6 Cu4 Se3 88.20(3)
P2 Cu4 Se4 117.66(6)
Se6 Cu4 Se4 94.10(3)
Se3 Cu4 Se4 103.28(3)
P3 Cu5 Se4 127.80(5)
P3 Cu5 Se5 126.73(5)
Se4 Cu5 Se5 104.54(4)
P4 Cu6 Se6 127.48(6)
P4 Cu6 Se5 128.58(6)
Se6 Cu6 Se5 101.64(3)
P1Z Cu1Z Se2Z 125.95(6)
P1Z Cu1Z Se1Z 121.36(6)
Se2Z Cu1Z Se1Z 111.17(4)
Se1Z Cu2Z Se4Z 145.29(5)
Se1Z Cu2Z Se3Z 111.23(4)
Se4Z Cu2Z Se3Z 103.21(4)
Se2Z Cu3Z Se5Z 124.19(4)
Se2Z Cu3Z Se3Z 122.36(4)
Se5Z Cu3Z Se3Z 112.93(3)
P2Z Cu4Z Se6Z 126.87(6)
P2Z Cu4Z Se4Z 122.91(6)
Se6Z Cu4Z Se4Z 110.14(4)
P3Z Cu5Z Se5Z 130.78(6)
P3Z Cu5Z Se4Z 123.61(6)
Se5Z Cu5Z Se4Z 101.86(4)
P4Z Cu6Z Se6Z 117.48(6)
P4Z Cu6Z Se3Z 124.34(6)
Se6Z Cu6Z Se3Z 95.34(3)
P4Z Cu6Z Se5Z 119.94(6)
Se6Z Cu6Z Se5Z 88.78(3)
Se3Z Cu6Z Se5Z 103.17(4)
C1 Se1 Cu1 113.09(19)
C1 Se1 Cu2 111.0(2)
Cu1 Se1 Cu2 116.59(4)
C7 Se2 Cu3 108.42(19)
C7 Se2 Cu1 99.1(2)
Cu3 Se2 Cu1 98.38(4)
C13 Se3 Cu3 109.59(18)
C13 Se3 Cu2 100.75(19)
Cu3 Se3 Cu2 67.99(3)
C13 Se3 Cu4 121.45(18)
Cu3 Se3 Cu4 116.45(3)
Cu2 Se3 Cu4 67.62(3)
C19 Se4 Cu5 104.44(19)
C19 Se4 Cu2 105.8(2)
Cu5 Se4 Cu2 76.21(3)
C19 Se4 Cu4 125.55(18)
Cu5 Se4 Cu4 123.86(3)
Cu2 Se4 Cu4 67.69(3)
C25 Se5 Cu3 113.68(18)
C25 Se5 Cu5 111.75(17)
Cu3 Se5 Cu5 102.31(4)
C25 Se5 Cu6 113.10(17)
Cu3 Se5 Cu6 73.53(3)
Cu5 Se5 Cu6 132.32(4)
C31 Se6 Cu6 102.69(18)
C31 Se6 Cu4 98.41(19)
Cu6 Se6 Cu4 107.96(4)
C1Z Se1Z Cu2Z 114.11(19)
C1Z Se1Z Cu1Z 92.24(18)
Cu2Z Se1Z Cu1Z 93.60(4)
C7Z Se2Z Cu1Z 107.7(2)
C7Z Se2Z Cu3Z 105.0(2)
Cu1Z Se2Z Cu3Z 109.43(4)
C13Z Se3Z Cu2Z 105.66(19)
C13Z Se3Z Cu3Z 103.17(18)
Cu2Z Se3Z Cu3Z 67.48(3)
C13Z Se3Z Cu6Z 120.2(2)
Cu2Z Se3Z Cu6Z 120.91(4)
Cu3Z Se3Z Cu6Z 67.46(3)
C19Z Se4Z Cu2Z 111.59(19)
C19Z Se4Z Cu4Z 108.92(18)
Cu2Z Se4Z Cu4Z 94.79(4)
C19Z Se4Z Cu5Z 112.27(19)
Cu2Z Se4Z Cu5Z 101.16(3)
Cu4Z Se4Z Cu5Z 125.77(4)
C25Z Se5Z Cu3Z 110.01(19)
C25Z Se5Z Cu5Z 110.5(2)
Cu3Z Se5Z Cu5Z 72.91(3)
C25Z Se5Z Cu6Z 119.8(2)
Cu3Z Se5Z Cu6Z 66.47(3)
Cu5Z Se5Z Cu6Z 123.09(4)
C31Z Se6Z Cu4Z 103.7(2)
C31Z Se6Z Cu6Z 102.9(2)
Cu4Z Se6Z Cu6Z 108.46(4)
C43A P1 C37 114.0(7)
C40B P1 C37 114.9(7)
C43A P1 C40A 105.5(8)
C37 P1 C40A 95.2(5)
C40B P1 C43B 98.0(9)
C37 P1 C43B 97.9(6)
C43A P1 Cu1 116.2(6)
C40B P1 Cu1 121.0(7)
C37 P1 Cu1 115.7(3)
C40A P1 Cu1 107.0(5)
C43B P1 Cu1 103.0(5)
C52 P2 C46 103.0(3)
C52 P2 C49 105.6(3)
C46 P2 C49 106.0(3)
C52 P2 Cu4 114.4(2)
C46 P2 Cu4 110.8(2)
C49 P2 Cu4 116.0(2)
C55 P3 C58 104.4(3)
C55 P3 C61 104.8(3)
C58 P3 C61 109.9(3)
C55 P3 Cu5 113.1(2)
C58 P3 Cu5 111.3(2)
C61 P3 Cu5 112.9(2)
C67 P4 C70 104.5(3)
C67 P4 C64 102.9(4)
C70 P4 C64 103.9(3)
C67 P4 Cu6 117.3(3)
C70 P4 Cu6 116.6(2)
C64 P4 Cu6 110.0(2)
C40Z P1Z C43Z 110.3(5)
C40Z P1Z C37Z 102.3(4)
C43Z P1Z C37Z 104.8(4)
C40Z P1Z Cu1Z 113.6(3)
C43Z P1Z Cu1Z 112.2(2)
C37Z P1Z Cu1Z 112.9(3)
C64Z P2Z C67Z 104.9(4)
C64Z P2Z C70Z 104.8(5)
C67Z P2Z C70Z 108.1(4)
C64Z P2Z Cu4Z 114.2(3)
C67Z P2Z Cu4Z 115.8(3)
C70Z P2Z Cu4Z 108.3(3)
C55Z P3Z C58Z 104.0(3)
C55Z P3Z C61Z 106.9(3)
C58Z P3Z C61Z 105.3(4)
C55Z P3Z Cu5Z 108.9(2)
C58Z P3Z Cu5Z 112.7(3)
C61Z P3Z Cu5Z 118.1(3)
C46Z P4Z C52Z 105.5(3)
C46Z P4Z C49Z 103.9(3)
C52Z P4Z C49Z 104.1(3)
C46Z P4Z Cu6Z 113.8(3)
C52Z P4Z Cu6Z 116.8(2)
C49Z P4Z Cu6Z 111.5(2)
C2 C1 C6 118.9(7)
C2 C1 Se1 119.4(6)
C6 C1 Se1 121.6(6)
C1 C2 C3 120.0(8)
C4 C3 C2 120.8(8)
C5 C4 C3 118.6(8)
C4 C5 C6 120.9(8)
C1 C6 C5 120.6(8)
C12 C7 C8 118.6(6)
C12 C7 Se2 119.2(5)
C8 C7 Se2 122.2(5)
C9 C8 C7 120.4(7)
C10 C9 C8 120.3(7)
C11 C10 C9 118.9(7)
C12 C11 C10 120.9(7)
C11 C12 C7 120.8(7)
C14 C13 C18 117.7(6)
C14 C13 Se3 121.2(5)
C18 C13 Se3 120.9(4)
C15 C14 C13 121.6(6)
C14 C15 C16 120.0(6)
C17 C16 C15 119.9(6)
C16 C17 C18 120.0(6)
C13 C18 C17 120.8(6)
C20 C19 C24 121.8(6)
C20 C19 Se4 121.6(5)
C24 C19 Se4 116.6(5)
C19 C20 C21 119.7(7)
C22 C21 C20 118.7(8)
C23 C22 C21 120.4(7)
C22 C23 C24 121.7(8)
C19 C24 C23 117.6(8)
C30 C25 C26 118.9(6)
C30 C25 Se5 118.8(5)
C26 C25 Se5 122.3(5)
C27 C26 C25 119.8(7)
C28 C27 C26 121.2(7)
C27 C28 C29 119.6(7)
C28 C29 C30 119.7(7)
C25 C30 C29 120.7(7)
C36 C31 C32 119.4(7)
C36 C31 Se6 119.8(6)
C32 C31 Se6 120.8(5)
C31 C32 C33 119.2(7)
C34 C33 C32 119.9(8)
C33 C34 C35 121.2(8)
C34 C35 C36 119.3(8)
C31 C36 C35 120.9(8)
C38 C37 C39 109.3(9)
C38 C37 P1 111.4(6)
C39 C37 P1 111.4(6)
C42A C40A C41A 111.3(13)
C42A C40A P1 117.9(12)
C41A C40A P1 106.3(10)
C44A C43A C45A 106.7(17)
C44A C43A P1 112.8(14)
C45A C43A P1 115.2(14)
C42B C40B C41B 103.8(19)
C42B C40B P1 113.0(15)
C41B C40B P1 100.5(16)
C45B C43B C44B 111.0(16)
C45B C43B P1 115.4(14)
C44B C43B P1 107.7(13)
C47 C46 C48 109.4(6)
C47 C46 P2 117.6(5)
C48 C46 P2 110.5(5)
C51 C49 C50 111.1(6)
C51 C49 P2 116.2(5)
C50 C49 P2 111.4(5)
C54 C52 C53 109.1(6)
C54 C52 P2 110.8(4)
C53 C52 P2 110.2(5)
C57 C55 C56 110.1(6)
C57 C55 P3 111.1(5)
C56 C55 P3 110.9(5)
C59 C58 C60 111.7(6)
C59 C58 P3 116.9(5)
C60 C58 P3 111.8(5)
C63 C61 C62 110.3(6)
C63 C61 P3 112.1(5)
C62 C61 P3 117.7(5)
C66 C64 C65 108.9(7)
C66 C64 P4 114.8(5)
C65 C64 P4 110.0(5)
C68 C67 C69 112.0(8)
C68 C67 P4 111.8(6)
C69 C67 P4 112.2(6)
C72 C70 C71 110.9(6)
C72 C70 P4 113.5(5)
C71 C70 P4 114.9(5)
C2Z C1Z C6Z 119.8(7)
C2Z C1Z Se1Z 117.7(5)
C6Z C1Z Se1Z 122.4(5)
C1Z C2Z C3Z 119.8(7)
C4Z C3Z C2Z 120.8(7)
C5Z C4Z C3Z 119.8(8)
C4Z C5Z C6Z 120.1(8)
C1Z C6Z C5Z 119.7(7)
C8Z C7Z C12Z 117.8(8)
C8Z C7Z Se2Z 121.5(6)
C12Z C7Z Se2Z 120.5(7)
C7Z C8Z C9Z 122.8(10)
C8Z C9Z C10Z 118.5(12)
C11Z C10Z C9Z 120.2(11)
C10Z C11Z C12Z 120.5(11)
C11Z C12Z C7Z 120.1(10)
C14Z C13Z C18Z 117.5(6)
C14Z C13Z Se3Z 119.7(5)
C18Z C13Z Se3Z 122.6(5)
C13Z C14Z C15Z 122.5(7)
C16Z C15Z C14Z 119.6(7)
C15Z C16Z C17Z 119.6(7)
C18Z C17Z C16Z 120.2(8)
C17Z C18Z C13Z 120.6(7)
C20Z C19Z C24Z 118.1(7)
C20Z C19Z Se4Z 121.9(5)
C24Z C19Z Se4Z 120.0(5)
C19Z C20Z C21Z 120.6(7)
C22Z C21Z C20Z 120.4(8)
C21Z C22Z C23Z 119.7(8)
C24Z C23Z C22Z 120.0(8)
C23Z C24Z C19Z 121.1(7)
C30Z C25Z C26Z 118.1(6)
C30Z C25Z Se5Z 118.0(5)
C26Z C25Z Se5Z 123.7(5)
C27Z C26Z C25Z 119.9(6)
C28Z C27Z C26Z 122.2(7)
C27Z C28Z C29Z 119.0(7)
C28Z C29Z C30Z 120.5(7)
C29Z C30Z C25Z 120.3(7)
C32Z C31Z C36Z 119.3(7)
C32Z C31Z Se6Z 121.1(5)
C36Z C31Z Se6Z 119.6(6)
C33Z C32Z C31Z 120.2(7)
C32Z C33Z C34Z 120.3(9)
C35Z C34Z C33Z 119.1(9)
C36Z C35Z C34Z 121.6(9)
C35Z C36Z C31Z 119.4(8)
C39Z C37Z C38Z 109.7(8)
C39Z C37Z P1Z 110.2(6)
C38Z C37Z P1Z 109.7(6)
C42Z C40Z C41Z 114.9(9)
C42Z C40Z P1Z 112.7(7)
C41Z C40Z P1Z 118.9(8)
C45Z C43Z C44Z 112.3(7)
C45Z C43Z P1Z 113.4(6)
C44Z C43Z P1Z 118.5(6)
C47Z C46Z C48Z 110.0(7)
C47Z C46Z P4Z 109.5(5)
C48Z C46Z P4Z 110.9(5)
C51Z C49Z C50Z 111.4(7)
C51Z C49Z P4Z 111.3(5)
C50Z C49Z P4Z 116.5(5)
C53Z C52Z C54Z 109.7(6)
C53Z C52Z P4Z 116.8(5)
C54Z C52Z P4Z 110.4(5)
C56Z C55Z C57Z 109.2(6)
C56Z C55Z P3Z 110.5(5)
C57Z C55Z P3Z 108.8(5)
C60Z C58Z C59Z 113.1(7)
C60Z C58Z P3Z 117.5(6)
C59Z C58Z P3Z 110.5(6)
C62Z C61Z C63Z 112.6(8)
C62Z C61Z P3Z 112.3(6)
C63Z C61Z P3Z 116.0(5)
C65Z C64Z C66Z 109.9(8)
C65Z C64Z P2Z 110.6(7)
C66Z C64Z P2Z 110.1(7)
C69Z C67Z C68Z 110.3(8)
C69Z C67Z P2Z 113.3(7)
C68Z C67Z P2Z 118.4(7)
C71Z C70Z C72Z 114.7(8)
C71Z C70Z P2Z 116.8(8)
C72Z C70Z P2Z 109.6(6)

loop_
_geom_bond_atom_site_label_1
_geom_bond_atom_site_label_2
_geom_bond_distance
Cu1 P1 2.208(2)
Cu1 Se1 2.3743(10)
Cu1 Se2 2.4222(12)
Cu2 Se4 2.3721(10)
Cu2 Se1 2.3780(11)
Cu2 Se3 2.4358(10)
Cu3 Se2 2.3408(11)
Cu3 Se5 2.3579(11)
Cu3 Se3 2.4265(10)
Cu4 P2 2.2299(18)
Cu4 Se6 2.4711(10)
Cu4 Se3 2.5365(9)
Cu4 Se4 2.5876(10)
Cu5 P3 2.2272(18)
Cu5 Se4 2.3661(10)
Cu5 Se5 2.3888(9)
Cu6 P4 2.2302(18)
Cu6 Se6 2.3860(10)
Cu6 Se5 2.4398(10)
Cu1Z P1Z 2.2158(19)
Cu1Z Se2Z 2.3617(11)
Cu1Z Se1Z 2.4259(10)
Cu2Z Se1Z 2.3245(10)
Cu2Z Se4Z 2.3493(10)
Cu2Z Se3Z 2.4366(11)
Cu3Z Se2Z 2.3819(10)
Cu3Z Se5Z 2.3873(9)
Cu3Z Se3Z 2.4451(10)
Cu4Z P2Z 2.2298(19)
Cu4Z Se6Z 2.3698(11)
Cu4Z Se4Z 2.4055(10)
Cu5Z P3Z 2.2342(19)
Cu5Z Se5Z 2.3995(11)
Cu5Z Se4Z 2.4235(10)
Cu6Z P4Z 2.235(2)
Cu6Z Se6Z 2.4618(10)
Cu6Z Se3Z 2.5146(10)
Cu6Z Se5Z 2.6259(11)
Se1 C1 1.945(6)
Se2 C7 1.924(7)
Se3 C13 1.913(6)
Se4 C19 1.952(6)
Se5 C25 1.935(6)
Se6 C31 1.941(7)
Se1Z C1Z 1.940(7)
Se2Z C7Z 1.925(8)
Se3Z C13Z 1.917(6)
Se4Z C19Z 1.919(7)
Se5Z C25Z 1.921(6)
Se6Z C31Z 1.940(6)
P1 C43A 1.707(18)
P1 C40B 1.81(2)
P1 C37 1.847(8)
P1 C40A 1.992(15)
P1 C43B 2.092(19)
P2 C52 1.852(6)
P2 C46 1.857(7)
P2 C49 1.862(7)
P3 C55 1.837(7)
P3 C58 1.845(6)
P3 C61 1.847(6)
P4 C67 1.844(8)
P4 C70 1.851(7)
P4 C64 1.866(8)
P1Z C40Z 1.840(10)
P1Z C43Z 1.853(8)
P1Z C37Z 1.868(8)
P2Z C64Z 1.770(9)
P2Z C67Z 1.849(10)
P2Z C70Z 1.892(9)
P3Z C55Z 1.834(6)
P3Z C58Z 1.852(9)
P3Z C61Z 1.859(7)
P4Z C46Z 1.836(7)
P4Z C52Z 1.864(7)
P4Z C49Z 1.875(7)
C1 C2 1.346(10)
C1 C6 1.366(10)
C2 C3 1.394(11)
C3 C4 1.362(12)
C4 C5 1.344(11)
C5 C6 1.379(10)
C7 C12 1.385(9)
C7 C8 1.389(9)
C8 C9 1.386(9)
C9 C10 1.385(10)
C10 C11 1.378(11)
C11 C12 1.370(10)
C13 C14 1.389(8)
C13 C18 1.400(8)
C14 C15 1.377(9)
C15 C16 1.394(10)
C16 C17 1.370(9)
C17 C18 1.400(9)
C19 C20 1.356(9)
C19 C24 1.381(9)
C20 C21 1.410(9)
C21 C22 1.391(11)
C22 C23 1.339(12)
C23 C24 1.404(10)
C25 C30 1.378(9)
C25 C26 1.385(9)
C26 C27 1.371(9)
C27 C28 1.366(11)
C28 C29 1.375(11)
C29 C30 1.384(9)
C31 C36 1.366(10)
C31 C32 1.389(9)
C32 C33 1.404(9)
C33 C34 1.351(11)
C34 C35 1.369(11)
C35 C36 1.382(11)
C37 C38 1.498(13)
C37 C39 1.508(11)
C40A C42A 1.50(2)
C40A C41A 1.57(2)
C43A C44A 1.55(3)
C43A C45A 1.61(3)
C40B C42B 1.56(3)
C40B C41B 1.62(3)
C43B C45B 1.56(3)
C43B C44B 1.59(3)
C46 C47 1.513(9)
C46 C48 1.530(9)
C49 C51 1.540(9)
C49 C50 1.544(10)
C52 C54 1.527(10)
C52 C53 1.528(10)
C55 C57 1.528(9)
C55 C56 1.542(9)
C58 C59 1.516(10)
C58 C60 1.531(11)
C61 C63 1.531(10)
C61 C62 1.550(9)
C64 C66 1.519(11)
C64 C65 1.539(10)
C67 C68 1.506(11)
C67 C69 1.514(12)
C70 C72 1.532(10)
C70 C71 1.556(9)
C1Z C2Z 1.374(9)
C1Z C6Z 1.381(9)
C2Z C3Z 1.380(11)
C3Z C4Z 1.375(11)
C4Z C5Z 1.359(11)
C5Z C6Z 1.401(10)
C7Z C8Z 1.351(12)
C7Z C12Z 1.397(10)
C8Z C9Z 1.380(14)
C9Z C10Z 1.385(17)
C10Z C11Z 1.349(16)
C11Z C12Z 1.390(14)
C13Z C14Z 1.373(9)
C13Z C18Z 1.388(9)
C14Z C15Z 1.378(10)
C15Z C16Z 1.350(11)
C16Z C17Z 1.395(11)
C17Z C18Z 1.377(10)
C19Z C20Z 1.385(9)
C19Z C24Z 1.401(9)
C20Z C21Z 1.385(10)
C21Z C22Z 1.379(11)
C22Z C23Z 1.380(11)
C23Z C24Z 1.374(10)
C25Z C30Z 1.396(8)
C25Z C26Z 1.402(9)
C26Z C27Z 1.367(9)
C27Z C28Z 1.358(11)
C28Z C29Z 1.382(11)
C29Z C30Z 1.383(10)
C31Z C32Z 1.381(9)
C31Z C36Z 1.403(9)
C32Z C33Z 1.377(10)
C33Z C34Z 1.390(13)
C34Z C35Z 1.370(13)
C35Z C36Z 1.366(11)
C37Z C39Z 1.520(12)
C37Z C38Z 1.529(11)
C40Z C42Z 1.494(14)
C40Z C41Z 1.518(11)
C43Z C45Z 1.481(11)
C43Z C44Z 1.516(9)
C46Z C47Z 1.520(10)
C46Z C48Z 1.531(10)
C49Z C51Z 1.513(9)
C49Z C50Z 1.547(10)
C52Z C53Z 1.529(10)
C52Z C54Z 1.532(9)
C55Z C56Z 1.529(10)
C55Z C57Z 1.535(9)
C58Z C60Z 1.522(11)
C58Z C59Z 1.528(10)
C61Z C62Z 1.464(13)
C61Z C63Z 1.515(10)
C64Z C65Z 1.570(13)
C64Z C66Z 1.611(12)
C67Z C69Z 1.480(11)
C67Z C68Z 1.548(12)
C70Z C71Z 1.533(12)
C70Z C72Z 1.541(12)
